data_4032159
loop_
_publ_author_name
'Yang, Cheng'
'He, Xinwei'
'Zhang, Lanlan'
'Han, Guang'
'Zuo, Youpeng'
'Shang, Yongjia'

_publ_section_title
;
 Synthesis of Isocoumarins from Cyclic 2-Diazo-1,3-diketones and Benzoic
 Acids via Rh(III)-Catalyzed C-H Activation and Esterification.
;
_journal_issue 4
_journal_name_full 'The Journal of organic chemistry'
_journal_page_first 2081
_journal_page_last 2088
_journal_paper_doi 10.1021/acs.joc.6b02906
_journal_volume 82
_journal_year 2017
_chemical_formula_sum 'C12 H9 Br O3'
_chemical_formula_weight 281.10
_chemical_name_systematic
; 
 ? 
;
_space_group_IT_number 33
_symmetry_cell_setting orthorhombic
_symmetry_space_group_name_Hall 'P 2c -2n'
_symmetry_space_group_name_H-M 'P n a 21'
_atom_sites_solution_hydrogens geom
_atom_sites_solution_primary direct
_atom_sites_solution_secondary difmap
_audit_creation_method SHELXL-97
_cell_angle_alpha 90.00
_cell_angle_beta 90.00
_cell_angle_gamma 90.00
_cell_formula_units_Z 4
_cell_length_a 15.476(2)
_cell_length_b 12.9994(17)
_cell_length_c 5.4283(7)
_cell_measurement_reflns_used 4781
_cell_measurement_temperature 293(2)
_cell_measurement_theta_max 27.17
_cell_measurement_theta_min 2.63
_cell_volume 1092.1(2)
_computing_cell_refinement 'Bruker SMART'
_computing_data_collection 'Bruker SMART'
_computing_data_reduction 'Bruker SAINT'
_computing_molecular_graphics 'Bruker SHELXTL'
_computing_publication_material 'Bruker SHELXTL'
_computing_structure_refinement 'SHELXL-97 (Sheldrick, 1997)'
_computing_structure_solution 'SHELXS-97 (Sheldrick, 1990)'
_diffrn_ambient_temperature 293(2)
_diffrn_measured_fraction_theta_full 0.990
_diffrn_measured_fraction_theta_max 0.990
_diffrn_measurement_device_type 'CCD area detector'
_diffrn_measurement_method 'phi and omega scans'
_diffrn_radiation_monochromator graphite
_diffrn_radiation_source 'fine-focus sealed tube'
_diffrn_radiation_type MoK\a
_diffrn_radiation_wavelength 0.71073
_diffrn_reflns_av_R_equivalents 0.0254
_diffrn_reflns_av_sigmaI/netI 0.0355
_diffrn_reflns_limit_h_max 19
_diffrn_reflns_limit_h_min -17
_diffrn_reflns_limit_k_max 16
_diffrn_reflns_limit_k_min -16
_diffrn_reflns_limit_l_max 7
_diffrn_reflns_limit_l_min -6
_diffrn_reflns_number 8816
_diffrn_reflns_theta_full 27.54
_diffrn_reflns_theta_max 27.54
_diffrn_reflns_theta_min 2.05
_exptl_absorpt_coefficient_mu 3.751
_exptl_absorpt_correction_T_max 0.5064
_exptl_absorpt_correction_T_min 0.4540
_exptl_absorpt_correction_type multi-scan
_exptl_crystal_colour colorless
_exptl_crystal_density_diffrn 1.710
_exptl_crystal_density_method 'not measured'
_exptl_crystal_description block
_exptl_crystal_F_000 560
_exptl_crystal_size_max 0.25
_exptl_crystal_size_mid 0.23
_exptl_crystal_size_min 0.21
_refine_diff_density_max 0.336
_refine_diff_density_min -0.428
_refine_diff_density_rms 0.065
_refine_ls_abs_structure_details 'Flack H D (1983), Acta Cryst. A39, 876-881'
_refine_ls_abs_structure_Flack 0.93(2)
_refine_ls_extinction_method none
_refine_ls_goodness_of_fit_ref 1.073
_refine_ls_hydrogen_treatment mixed
_refine_ls_matrix_type full
_refine_ls_number_parameters 147
_refine_ls_number_reflns 2413
_refine_ls_number_restraints 1
_refine_ls_restrained_S_all 1.072
_refine_ls_R_factor_all 0.0618
_refine_ls_R_factor_gt 0.0516
_refine_ls_shift/su_max 0.029
_refine_ls_shift/su_mean 0.008
_refine_ls_structure_factor_coef Fsqd
_refine_ls_weighting_details 'calc w=1/[\s^2^(Fo^2^)+(0.0699P)^2^+2.0609P] where P=(Fo^2^+2Fc^2^)/3'
_refine_ls_weighting_scheme calc
_refine_ls_wR_factor_gt 0.1357
_refine_ls_wR_factor_ref 0.1435
_reflns_number_gt 2090
_reflns_number_total 2413
_reflns_threshold_expression >2sigma(I)
_cod_data_source_file jo6b02906_si_003.cif
_cod_data_source_block op
_cod_depositor_comments
;
The following automatic conversions were performed:

'_symmetry_cell_setting' value 'Orthorhombic' changed to
'orthorhombic' according to
/usr/data/users/saulius/crontab/automatic-downloads/rss-feeds/ACS/lib/dictionaries/cif_core.dic
dictionary named 'cif_core.dic' version 2.4.2 from 2011-04-26.

Automatic conversion script
Id: cif_fix_values 4268 2015-11-12 08:31:59Z antanas 

 Adding full bibliography for 4032159--4032161.cif.
;
_cod_original_sg_symbol_H-M Pna2(1)
_cod_database_code 4032159

loop_
_symmetry_equiv_pos_as_xyz
'x, y, z'
'-x, -y, z+1/2'
'x+1/2, -y+1/2, z'
'-x+1/2, y+1/2, z+1/2'

loop_
_atom_site_label
_atom_site_type_symbol
_atom_site_fract_x
_atom_site_fract_y
_atom_site_fract_z
_atom_site_U_iso_or_equiv
_atom_site_adp_type
_atom_site_occupancy
_atom_site_symmetry_multiplicity
_atom_site_calc_flag
_atom_site_refinement_flags
Br1 Br 0.35391(4) 0.18860(4) 1.3667(2) 0.0574(2) Uani 1 1 d .
C7 C 0.2580(3) 0.3711(4) 0.8054(9) 0.0335(11) Uani 1 1 d .
O2 O 0.2450(3) 0.5216(3) 0.4393(7) 0.0454(10) Uani 1 1 d .
C1 C 0.3215(4) 0.5153(4) 0.5676(12) 0.0433(13) Uani 1 1 d .
C2 C 0.3281(3) 0.4366(4) 0.7563(11) 0.0392(11) Uani 1 1 d .
C8 C 0.1800(3) 0.3836(4) 0.6594(10) 0.0353(10) Uani 1 1 d .
C9 C 0.1757(4) 0.4575(4) 0.4896(10) 0.0393(12) Uani 1 1 d .
C3 C 0.4050(3) 0.4269(4) 0.8878(16) 0.0477(13) Uani 1 1 d .
H3 H 0.4511 0.4706 0.8534 0.057 Uiso 1 1 calc R
C12 C 0.1006(4) 0.4864(5) 0.3304(14) 0.0537(16) Uani 1 1 d .
H12A H 0.0512 0.4459 0.3755 0.081 Uiso 1 1 calc R
H12B H 0.1148 0.4738 0.1609 0.081 Uiso 1 1 calc R
H12C H 0.0876 0.5580 0.3526 0.081 Uiso 1 1 calc R
C10 C 0.1038(3) 0.3133(4) 0.7071(11) 0.0384(11) Uani 1 1 d .
O1 O 0.3770(3) 0.5765(4) 0.5117(11) 0.0631(13) Uani 1 1 d .
C6 C 0.2666(4) 0.2964(4) 0.9865(11) 0.0390(11) Uani 1 1 d .
H6 H 0.2212 0.2518 1.0206 0.047 Uiso 1 1 calc R
C4 C 0.4132(4) 0.3536(5) 1.0674(13) 0.0518(15) Uani 1 1 d .
H4 H 0.4644 0.3469 1.1557 0.062 Uiso 1 1 calc R
C5 C 0.3431(4) 0.2890(5) 1.1152(11) 0.0414(12) Uani 1 1 d .
O3 O 0.0569(3) 0.3272(4) 0.8703(18) 0.0727(13) Uani 1 1 d .
C11 C 0.0937(5) 0.2255(6) 0.5324(13) 0.0586(17) Uani 1 1 d .
H11A H 0.0421 0.1879 0.5721 0.088 Uiso 1 1 calc R
H11B H 0.1428 0.1808 0.5457 0.088 Uiso 1 1 calc R
H11C H 0.0897 0.2513 0.3671 0.088 Uiso 1 1 calc R

loop_
_atom_site_aniso_label
_atom_site_aniso_U_11
_atom_site_aniso_U_22
_atom_site_aniso_U_33
_atom_site_aniso_U_23
_atom_site_aniso_U_13
_atom_site_aniso_U_12
Br1 0.0688(4) 0.0536(3) 0.0498(3) 0.0087(4) -0.0151(3) 0.0104(3)
C7 0.031(2) 0.031(2) 0.039(3) -0.0021(18) -0.0008(18) 0.0015(18)
O2 0.050(2) 0.0401(19) 0.046(2) 0.0074(16) -0.0008(17) -0.0041(16)
C1 0.041(3) 0.039(3) 0.050(3) -0.001(2) 0.004(3) -0.003(2)
C2 0.035(3) 0.034(3) 0.049(3) -0.002(2) 0.002(2) -0.001(2)
C8 0.035(3) 0.034(2) 0.037(3) -0.001(2) -0.001(2) -0.001(2)
C9 0.037(3) 0.041(3) 0.040(3) 0.000(2) -0.002(2) 0.000(2)
C3 0.032(2) 0.045(3) 0.066(4) -0.004(4) -0.003(3) -0.007(2)
C12 0.057(3) 0.052(3) 0.052(4) 0.011(3) -0.016(3) 0.003(3)
C10 0.031(3) 0.041(3) 0.044(3) 0.004(2) -0.006(2) 0.002(2)
O1 0.058(3) 0.054(3) 0.077(3) 0.015(2) 0.007(3) -0.019(2)
C6 0.035(3) 0.038(3) 0.043(3) 0.002(2) -0.001(2) 0.000(2)
C4 0.039(3) 0.053(3) 0.064(4) -0.002(3) -0.013(3) 0.002(3)
C5 0.045(3) 0.038(3) 0.040(3) 0.003(2) -0.004(2) 0.005(2)
O3 0.055(2) 0.075(3) 0.087(3) -0.008(4) 0.020(4) -0.014(2)
C11 0.067(4) 0.061(4) 0.048(3) -0.004(3) -0.005(3) -0.023(3)

loop_
_atom_type_symbol
_atom_type_description
_atom_type_scat_dispersion_real
_atom_type_scat_dispersion_imag
_atom_type_scat_source
C C 0.0033 0.0016 'International Tables Vol C Tables 4.2.6.8 and 6.1.1.4'
H H 0.0000 0.0000 'International Tables Vol C Tables 4.2.6.8 and 6.1.1.4'
O O 0.0106 0.0060 'International Tables Vol C Tables 4.2.6.8 and 6.1.1.4'
Br Br -0.2901 2.4595 'International Tables Vol C Tables 4.2.6.8 and 6.1.1.4'

loop_
_geom_angle_atom_site_label_1
_geom_angle_atom_site_label_2
_geom_angle_atom_site_label_3
_geom_angle
C6 C7 C2 118.9(5)
C6 C7 C8 123.0(5)
C2 C7 C8 118.0(5)
C1 O2 C9 122.1(4)
O1 C1 O2 116.4(6)
O1 C1 C2 126.2(6)
O2 C1 C2 117.4(5)
C3 C2 C7 120.6(5)
C3 C2 C1 119.0(5)
C7 C2 C1 120.5(5)
C9 C8 C7 120.0(5)
C9 C8 C10 120.9(5)
C7 C8 C10 119.1(4)
C8 C9 O2 122.1(5)
C8 C9 C12 128.2(5)
O2 C9 C12 109.7(5)
C4 C3 C2 120.4(5)
C4 C3 H3 119.8
C2 C3 H3 119.8
C9 C12 H12A 109.5
C9 C12 H12B 109.5
H12A C12 H12B 109.5
C9 C12 H12C 109.5
H12A C12 H12C 109.5
H12B C12 H12C 109.5
O3 C10 C11 122.7(6)
O3 C10 C8 121.6(5)
C11 C10 C8 115.8(5)
C5 C6 C7 119.4(5)
C5 C6 H6 120.3
C7 C6 H6 120.3
C3 C4 C5 118.6(5)
C3 C4 H4 120.7
C5 C4 H4 120.7
C6 C5 C4 122.1(6)
C6 C5 Br1 119.3(4)
C4 C5 Br1 118.6(4)
C10 C11 H11A 109.5
C10 C11 H11B 109.5
H11A C11 H11B 109.5
C10 C11 H11C 109.5
H11A C11 H11C 109.5
H11B C11 H11C 109.5

loop_
_geom_bond_atom_site_label_1
_geom_bond_atom_site_label_2
_geom_bond_distance
Br1 C5 1.896(6)
C7 C6 1.388(7)
C7 C2 1.404(7)
C7 C8 1.453(7)
O2 C1 1.375(7)
O2 C9 1.385(7)
C1 O1 1.210(7)
C1 C2 1.452(8)
C2 C3 1.394(8)
C8 C9 1.333(8)
C8 C10 1.515(7)
C9 C12 1.496(8)
C3 C4 1.370(10)
C3 H3 0.9300
C12 H12A 0.9600
C12 H12B 0.9600
C12 H12C 0.9600
C10 O3 1.159(10)
C10 C11 1.492(9)
C6 C5 1.377(8)
C6 H6 0.9300
C4 C5 1.396(9)
C4 H4 0.9300
C11 H11A 0.9600
C11 H11B 0.9600
C11 H11C 0.9600
